data_1010321
loop_
_publ_author_name
'Silberstein, A'

_publ_section_title
;
Srtucture du bromure double de cuivre et d'ammonium.
;
_journal_coden_ASTM COREAF
_journal_name_full
;
Comptes Rendus Hebdomadaires des Seances de l'Academie des Sciences
(1884 - 1965)
;
_journal_page_first 1196
_journal_page_last 1197
_journal_volume 202
_journal_year 1936
_chemical_formula_structural 'Cu (N H4)2 Br4 (H2 O)2'
_chemical_formula_sum 'Br4 Cu H12 N2 O2'
_chemical_name_systematic 'Copper diammonium bromide dihydrate'
_space_group_IT_number 136
_symmetry_cell_setting tetragonal
_symmetry_Int_Tables_number 136
_symmetry_space_group_name_Hall '-P 4n 2n'
_symmetry_space_group_name_H-M 'P 42/m n m'
_cell_angle_alpha 90
_cell_angle_beta 90
_cell_angle_gamma 90
_cell_formula_units_Z 2
_cell_length_a 7.98
_cell_length_b 7.98
_cell_length_c 8.41
_cell_volume 535.6
_exptl_crystal_density_meas 2.82
_cod_original_formula_sum 'H12 Br4 Cu N2 O2'
_cod_database_code 1010321

loop_
_symmetry_equiv_pos_as_xyz
x,y,z
-x,-y,z
1/2+x,1/2-y,1/2+z
1/2-x,1/2+y,1/2+z
-x,-y,-z
x,y,-z
1/2-x,1/2+y,1/2-z
1/2+x,1/2-y,1/2-z
y,x,z
-y,-x,z
1/2-y,1/2+x,1/2+z
1/2+y,1/2-x,1/2+z
-y,-x,-z
y,x,-z
1/2+y,1/2-x,1/2-z
1/2-y,1/2+x,1/2-z

loop_
_atom_site_label
_atom_site_type_symbol
_atom_site_symmetry_multiplicity
_atom_site_Wyckoff_symbol
_atom_site_fract_x
_atom_site_fract_y
_atom_site_fract_z
_atom_site_occupancy
_atom_site_attached_hydrogens
_atom_site_calc_flag
Cu1 Cu2+ 2 a 0. 0. 0. 1. 0 d
N1 N3- 4 d 0. 0.5 0.25 1. 4 d
Br1 Br1- 4 f 0.218 0.218 0. 1. 0 d
Br2 Br1- 4 g 0.222 -0.222 0. 1. 0 d
O1 O2- 4 e 0. 0. 0.25 1. 2 d

loop_
_atom_type_symbol
_atom_type_oxidation_number
Cu2+ 2.000
N3- -3.000
Br1- -1.000
O2- -2.000
H1+ 1.000
